data_8104775
loop_
_publ_author_name
'Chong, Yan Yi'
'Mark-Lee, Wun Fui'
'Mohamed Tahir, Mohamed Ibrahim'
'Kassim, Mohammad B.'

_publ_section_title
;
 Crystal structure of ethyl-2-(3-benzoylthioureido)propanoate, C13H16N2O3S
;
_journal_issue 3
_journal_name_full 'Zeitschrift f\"ur Kristallographie - New Crystal Structures'
_journal_page_first 591
_journal_page_last 593
_journal_paper_doi 10.1515/ncrs-2020-0623
_journal_volume 236
_journal_year 2021
_chemical_formula_moiety 'C13 H16 N2 O3 S'
_chemical_formula_sum 'C13 H16 N2 O3 S'
_chemical_formula_weight 280.34
_chemical_name_common 'ethyl 2-(3-benzoylthioureido)propanoate'
_chemical_name_systematic 'ethyl 2-methyl-4-thio-6-oxo-6-phenyl-3,5-diazahexanoate'
_space_group_crystal_system triclinic
_space_group_IT_number 2
_space_group_name_Hall '-P 1'
_space_group_name_H-M_alt 'P -1'
_atom_sites_solution_hydrogens mixed
_cell_angle_alpha 106.183(5)
_cell_angle_beta 111.506(5)
_cell_angle_gamma 97.589(4)
_cell_formula_units_Z 2
_cell_length_a 8.1998(4)
_cell_length_b 9.1320(4)
_cell_length_c 10.7062(6)
_cell_measurement_reflns_used 7953
_cell_measurement_temperature 293(2)
_cell_measurement_theta_max 71.3
_cell_measurement_theta_min 4.7
_cell_volume 691.27(7)
_computing_cell_refinement 'CrysAlis PRO [1]'
_computing_data_collection 'CrysAlis PRO [1]'
_computing_data_reduction 'CrysAlis PRO [1]'
_computing_molecular_graphics 'OLEX2 [5])'
_computing_publication_material 'PLATON [4]'
_computing_structure_refinement 'SHELXL-2016/6 [3]'
_computing_structure_solution 'SHELXT 2018/2 [2]'
_diffrn_ambient_temperature 293(2)
_diffrn_measured_fraction_theta_full 0.998
_diffrn_measured_fraction_theta_max 0.985
_diffrn_measurement_device_type 'Oxford Diffraction Gemini'
_diffrn_measurement_method \w
_diffrn_radiation_type CuK\a
_diffrn_radiation_wavelength 1.54178
_diffrn_reflns_av_R_equivalents 0.0255
_diffrn_reflns_av_unetI/netI 0.0165
_diffrn_reflns_Laue_measured_fraction_full 0.998
_diffrn_reflns_Laue_measured_fraction_max 0.985
_diffrn_reflns_limit_h_max 10
_diffrn_reflns_limit_h_min -10
_diffrn_reflns_limit_k_max 11
_diffrn_reflns_limit_k_min -11
_diffrn_reflns_limit_l_max 12
_diffrn_reflns_limit_l_min -12
_diffrn_reflns_number 13964
_diffrn_reflns_point_group_measured_fraction_full 0.998
_diffrn_reflns_point_group_measured_fraction_max 0.985
_diffrn_reflns_theta_full 67.679
_diffrn_reflns_theta_max 71.332
_diffrn_reflns_theta_min 4.748
_diffrn_source 'fine-focus sealed tube'
_exptl_absorpt_coefficient_mu 2.143
_exptl_absorpt_correction_T_max 0.94
_exptl_absorpt_correction_T_min 0.74
_exptl_absorpt_correction_type multi-scan
_exptl_absorpt_process_details 'CrysAlis [1]'
_exptl_crystal_colour colourless
_exptl_crystal_density_diffrn 1.347
_exptl_crystal_density_method 'not measured'
_exptl_crystal_description plate
_exptl_crystal_F_000 296
_exptl_crystal_size_max 0.220
_exptl_crystal_size_mid 0.140
_exptl_crystal_size_min 0.030
_refine_diff_density_max 0.310
_refine_diff_density_min -0.231
_refine_diff_density_rms 0.050
_refine_ls_extinction_coef .
_refine_ls_extinction_method none
_refine_ls_goodness_of_fit_ref 1.042
_refine_ls_hydrogen_treatment mixed
_refine_ls_matrix_type full
_refine_ls_number_parameters 182
_refine_ls_number_reflns 2644
_refine_ls_number_restraints 2
_refine_ls_restrained_S_all 1.043
_refine_ls_R_factor_all 0.0373
_refine_ls_R_factor_gt 0.0346
_refine_ls_shift/su_max 0.000
_refine_ls_shift/su_mean 0.000
_refine_ls_structure_factor_coef Fsqd
_refine_ls_weighting_details 'w=1/[\s^2^(Fo^2^)+(0.0595P)^2^+0.1994P] where P=(Fo^2^+2Fc^2^)/3'
_refine_ls_weighting_scheme calc
_refine_ls_wR_factor_gt 0.0932
_refine_ls_wR_factor_ref 0.0957
_reflns_Friedel_coverage 0.000
_reflns_Friedel_fraction_full .
_reflns_Friedel_fraction_max .
_reflns_number_gt 2445
_reflns_number_total 2644
_reflns_threshold_expression 'I > 2\s(I)'
_cod_data_source_file suppl_j_ncrs-2020-0623_suppl.cif
_cod_data_source_block a
_cod_database_code 8104775
_shelx_space_group_comment
;
The symmetry employed for this shelxl refinement is uniquely defined
by the following loop, which should always be used as a source of
symmetry information in preference to the above space-group names.
They are only intended as comments.
;

loop_
_space_group_symop_operation_xyz
'x, y, z'
'-x, -y, -z'

loop_
_atom_site_label
_atom_site_type_symbol
_atom_site_fract_x
_atom_site_fract_y
_atom_site_fract_z
_atom_site_U_iso_or_equiv
_atom_site_adp_type
_atom_site_occupancy
_atom_site_site_symmetry_order
_atom_site_calc_flag
_atom_site_refinement_flags_posn
_atom_site_refinement_flags_adp
_atom_site_refinement_flags_occupancy
_atom_site_disorder_assembly
_atom_site_disorder_group
S1 S 0.42897(5) 0.74998(4) 0.95514(4) 0.02776(13) Uani 1 1 d . . . . .
O1 O 0.58278(15) 0.84892(12) 0.61333(11) 0.0312(3) Uani 1 1 d . . . . .
O2 O 0.24347(17) 0.45286(13) 0.42096(12) 0.0384(3) Uani 1 1 d . . . . .
O3 O 0.09157(14) 0.28051(12) 0.48094(11) 0.0313(3) Uani 1 1 d . . . . .
N1 N 0.58871(16) 0.90186(14) 0.83662(13) 0.0241(3) Uani 1 1 d D . . . .
N2 N 0.43456(17) 0.64057(14) 0.69922(13) 0.0259(3) Uani 1 1 d D . . . .
C1 C 0.78337(19) 1.08993(16) 0.79635(16) 0.0240(3) Uani 1 1 d . . . . .
C2 C 0.9107(2) 1.15302(17) 0.93946(17) 0.0274(3) Uani 1 1 d . . . . .
H2 H 0.902510 1.104922 1.003690 0.033 Uiso 1 1 calc R U . . .
C3 C 1.0495(2) 1.28723(18) 0.98609(19) 0.0341(4) Uani 1 1 d . . . . .
H3 H 1.135636 1.328195 1.081110 0.041 Uiso 1 1 calc R U . . .
C4 C 1.0596(2) 1.36000(18) 0.8910(2) 0.0369(4) Uani 1 1 d . . . . .
H4 H 1.153061 1.449758 0.922111 0.044 Uiso 1 1 calc R U . . .
C5 C 0.9312(2) 1.29990(19) 0.7497(2) 0.0371(4) Uani 1 1 d . . . . .
H5 H 0.937126 1.350950 0.686857 0.045 Uiso 1 1 calc R U . . .
C6 C 0.7936(2) 1.16379(18) 0.70121(17) 0.0301(3) Uani 1 1 d . . . . .
H6 H 0.708961 1.122355 0.605722 0.036 Uiso 1 1 calc R U . . .
C7 C 0.64214(19) 0.93740(16) 0.73796(16) 0.0240(3) Uani 1 1 d . . . . .
C8 C 0.48330(18) 0.75989(16) 0.82029(15) 0.0231(3) Uani 1 1 d . . . . .
C9 C 0.3328(2) 0.48246(16) 0.67026(16) 0.0267(3) Uani 1 1 d . . . . .
H9 H 0.251469 0.491004 0.718485 0.032 Uiso 1 1 calc R U . . .
C10 C 0.21925(19) 0.40686(16) 0.50950(16) 0.0268(3) Uani 1 1 d . . . . .
C11 C -0.0242(2) 0.19127(19) 0.32983(17) 0.0341(4) Uani 1 1 d . . . . .
H11A H 0.048876 0.157055 0.279343 0.041 Uiso 1 1 calc R U . . .
H11B H -0.093019 0.256178 0.285852 0.041 Uiso 1 1 calc R U . . .
C12 C -0.1500(2) 0.0509(2) 0.3227(2) 0.0421(4) Uani 1 1 d . . . . .
H12A H -0.229608 -0.010463 0.224172 0.063 Uiso 1 1 calc R U . . .
H12B H -0.220676 0.086364 0.373689 0.063 Uiso 1 1 calc R U . . .
H12C H -0.080314 -0.012834 0.365584 0.063 Uiso 1 1 calc R U . . .
C13 C 0.4585(2) 0.38273(18) 0.72445(18) 0.0373(4) Uani 1 1 d . . . . .
H13A H 0.387471 0.278342 0.700561 0.056 Uiso 1 1 calc R U . . .
H13B H 0.525739 0.430600 0.826769 0.056 Uiso 1 1 calc R U . . .
H13C H 0.541315 0.376581 0.680090 0.056 Uiso 1 1 calc R U . . .
H1A H 0.607(2) 0.9762(19) 0.9107(17) 0.031(5) Uiso 1 1 d D . . . .
H2A H 0.463(3) 0.657(2) 0.6367(19) 0.046(6) Uiso 1 1 d D . . . .

loop_
_atom_site_aniso_label
_atom_site_aniso_U_11
_atom_site_aniso_U_22
_atom_site_aniso_U_33
_atom_site_aniso_U_23
_atom_site_aniso_U_13
_atom_site_aniso_U_12
S1 0.0355(2) 0.02278(19) 0.0241(2) 0.00528(14) 0.01644(17) 0.00021(14)
O1 0.0379(6) 0.0284(5) 0.0241(6) 0.0053(4) 0.0157(5) 0.0001(4)
O2 0.0488(7) 0.0328(6) 0.0270(6) 0.0111(5) 0.0117(5) 0.0016(5)
O3 0.0285(5) 0.0291(5) 0.0251(6) 0.0014(4) 0.0090(4) -0.0025(4)
N1 0.0278(6) 0.0198(6) 0.0223(6) 0.0036(5) 0.0129(5) 0.0005(5)
N2 0.0314(7) 0.0217(6) 0.0229(7) 0.0051(5) 0.0142(5) 0.0003(5)
C1 0.0242(7) 0.0220(6) 0.0291(8) 0.0081(6) 0.0154(6) 0.0061(5)
C2 0.0281(7) 0.0253(7) 0.0300(8) 0.0101(6) 0.0140(6) 0.0057(6)
C3 0.0281(8) 0.0289(8) 0.0382(9) 0.0066(7) 0.0121(7) 0.0025(6)
C4 0.0335(8) 0.0254(7) 0.0530(11) 0.0117(7) 0.0235(8) 0.0015(6)
C5 0.0422(9) 0.0339(8) 0.0492(10) 0.0237(8) 0.0277(8) 0.0094(7)
C6 0.0323(8) 0.0314(8) 0.0316(8) 0.0140(6) 0.0168(7) 0.0081(6)
C7 0.0244(7) 0.0233(7) 0.0258(7) 0.0088(6) 0.0120(6) 0.0065(5)
C8 0.0214(6) 0.0227(6) 0.0239(7) 0.0074(6) 0.0095(6) 0.0037(5)
C9 0.0298(7) 0.0219(7) 0.0236(7) 0.0041(6) 0.0119(6) -0.0012(6)
C10 0.0282(7) 0.0227(7) 0.0268(8) 0.0064(6) 0.0108(6) 0.0063(6)
C11 0.0284(8) 0.0347(8) 0.0257(8) 0.0019(7) 0.0046(6) 0.0054(6)
C12 0.0333(9) 0.0328(8) 0.0395(10) 0.0039(7) 0.0029(7) -0.0003(7)
C13 0.0427(9) 0.0270(7) 0.0294(9) 0.0090(7) 0.0047(7) 0.0019(7)

loop_
_atom_type_symbol
_atom_type_description
_atom_type_scat_dispersion_real
_atom_type_scat_dispersion_imag
_atom_type_scat_source
C C 0.0181 0.0091 'International Tables Vol C Tables 4.2.6.8 and 6.1.1.4'
H H 0.0000 0.0000 'International Tables Vol C Tables 4.2.6.8 and 6.1.1.4'
N N 0.0311 0.0180 'International Tables Vol C Tables 4.2.6.8 and 6.1.1.4'
O O 0.0492 0.0322 'International Tables Vol C Tables 4.2.6.8 and 6.1.1.4'
S S 0.3331 0.5567 'International Tables Vol C Tables 4.2.6.8 and 6.1.1.4'

loop_
_geom_angle_atom_site_label_1
_geom_angle_atom_site_label_2
_geom_angle_atom_site_label_3
_geom_angle
_geom_angle_site_symmetry_1
_geom_angle_site_symmetry_3
C10 O3 C11 116.18(12) . .
C7 N1 C8 127.84(12) . .
C7 N1 H1A 117.7(13) . .
C8 N1 H1A 113.8(13) . .
C8 N2 C9 123.24(12) . .
C8 N2 H2A 118.1(14) . .
C9 N2 H2A 118.6(14) . .
C6 C1 C2 119.87(13) . .
C6 C1 C7 117.95(13) . .
C2 C1 C7 122.02(13) . .
C3 C2 C1 120.12(14) . .
C3 C2 H2 119.9 . .
C1 C2 H2 119.9 . .
C4 C3 C2 119.81(16) . .
C4 C3 H3 120.1 . .
C2 C3 H3 120.1 . .
C3 C4 C5 120.29(15) . .
C3 C4 H4 119.9 . .
C5 C4 H4 119.9 . .
C4 C5 C6 120.35(15) . .
C4 C5 H5 119.8 . .
C6 C5 H5 119.8 . .
C5 C6 C1 119.53(15) . .
C5 C6 H6 120.2 . .
C1 C6 H6 120.2 . .
O1 C7 N1 122.71(13) . .
O1 C7 C1 122.29(13) . .
N1 C7 C1 114.97(12) . .
N2 C8 N1 117.07(12) . .
N2 C8 S1 124.52(11) . .
N1 C8 S1 118.41(10) . .
N2 C9 C10 107.64(12) . .
N2 C9 C13 111.64(12) . .
C10 C9 C13 110.85(12) . .
N2 C9 H9 108.9 . .
C10 C9 H9 108.9 . .
C13 C9 H9 108.9 . .
O2 C10 O3 125.23(14) . .
O2 C10 C9 124.98(13) . .
O3 C10 C9 109.78(12) . .
O3 C11 C12 107.10(14) . .
O3 C11 H11A 110.3 . .
C12 C11 H11A 110.3 . .
O3 C11 H11B 110.3 . .
C12 C11 H11B 110.3 . .
H11A C11 H11B 108.6 . .
C11 C12 H12A 109.5 . .
C11 C12 H12B 109.5 . .
H12A C12 H12B 109.5 . .
C11 C12 H12C 109.5 . .
H12A C12 H12C 109.5 . .
H12B C12 H12C 109.5 . .
C9 C13 H13A 109.5 . .
C9 C13 H13B 109.5 . .
H13A C13 H13B 109.5 . .
C9 C13 H13C 109.5 . .
H13A C13 H13C 109.5 . .
H13B C13 H13C 109.5 . .

loop_
_geom_bond_atom_site_label_1
_geom_bond_atom_site_label_2
_geom_bond_distance
_geom_bond_site_symmetry_2
S1 C8 1.6806(14) .
O1 C7 1.2202(18) .
O2 C10 1.2052(19) .
O3 C10 1.3306(17) .
O3 C11 1.4551(18) .
N1 C7 1.3806(19) .
N1 C8 1.3876(17) .
N1 H1A 0.834(14) .
N2 C8 1.3210(18) .
N2 C9 1.4561(17) .
N2 H2A 0.830(15) .
C1 C6 1.389(2) .
C1 C2 1.395(2) .
C1 C7 1.4933(18) .
C2 C3 1.386(2) .
C2 H2 0.9300 .
C3 C4 1.382(2) .
C3 H3 0.9300 .
C4 C5 1.384(3) .
C4 H4 0.9300 .
C5 C6 1.388(2) .
C5 H5 0.9300 .
C6 H6 0.9300 .
C9 C10 1.516(2) .
C9 C13 1.527(2) .
C9 H9 0.9800 .
C11 C12 1.500(2) .
C11 H11A 0.9700 .
C11 H11B 0.9700 .
C12 H12A 0.9600 .
C12 H12B 0.9600 .
C12 H12C 0.9600 .
C13 H13A 0.9600 .
C13 H13B 0.9600 .
C13 H13C 0.9600 .
